data_4509300
loop_
_publ_author_name
'Ling, Yun'
'Zhang, Lei'
'Li, Jing'
'Hu, Ai Xi'

_publ_section_title
;
 Three-fold-Interpenetrated Diamondoid Coordination Frameworks with Torus
 Links Constructed by Tetranuclear Building Blocks
;
_journal_issue 5
_journal_name_full 'Crystal Growth &amp; Design'
_journal_page_first 2043
_journal_paper_doi 10.1021/cg801188r
_journal_volume 9
_journal_year 2009
_chemical_formula_sum 'C16 H14 F2 N6 O5 Zn'
_chemical_formula_weight 473.70
_chemical_name_systematic
; 
 ? 
;
_space_group_IT_number 88
_symmetry_cell_setting tetragonal
_symmetry_space_group_name_Hall '-I 4ad'
_symmetry_space_group_name_H-M 'I 41/a :2'
_atom_sites_solution_hydrogens geom
_atom_sites_solution_primary direct
_atom_sites_solution_secondary difmap
_audit_creation_method SHELXL-97
_cell_angle_alpha 90.00
_cell_angle_beta 90.00
_cell_angle_gamma 90.00
_cell_formula_units_Z 16
_cell_length_a 30.1922(9)
_cell_length_b 30.1922(9)
_cell_length_c 8.6557(3)
_cell_measurement_reflns_used 5673
_cell_measurement_temperature 293(2)
_cell_measurement_theta_max 23.636
_cell_measurement_theta_min 2.447
_cell_volume 7890.3(4)
_computing_cell_refinement 'Bruker SMART'
_computing_data_collection 'Bruker SMART'
_computing_data_reduction 'Bruker SAINT'
_computing_molecular_graphics 'Bruker SHELXTL'
_computing_publication_material 'Bruker SHELXTL'
_computing_structure_refinement 'SHELXL-97 (Sheldrick, 1997)'
_computing_structure_solution 'SHELXS-97 (Sheldrick, 1990)'
_diffrn_ambient_temperature 293(2)
_diffrn_measured_fraction_theta_full 0.997
_diffrn_measured_fraction_theta_max 0.997
_diffrn_measurement_device_type 'Bruker P4'
_diffrn_measurement_method '\w scans'
_diffrn_radiation_monochromator graphite
_diffrn_radiation_source 'fine-focus sealed tube'
_diffrn_radiation_type MoK\a
_diffrn_radiation_wavelength 0.71073
_diffrn_reflns_av_R_equivalents 0.0559
_diffrn_reflns_av_sigmaI/netI 0.0375
_diffrn_reflns_limit_h_max 39
_diffrn_reflns_limit_h_min -35
_diffrn_reflns_limit_k_max 38
_diffrn_reflns_limit_k_min -39
_diffrn_reflns_limit_l_max 11
_diffrn_reflns_limit_l_min -11
_diffrn_reflns_number 30205
_diffrn_reflns_theta_full 27.53
_diffrn_reflns_theta_max 27.53
_diffrn_reflns_theta_min 1.35
_exptl_absorpt_coefficient_mu 1.305
_exptl_absorpt_correction_T_max 0.7803
_exptl_absorpt_correction_T_min 0.6878
_exptl_absorpt_correction_type none
_exptl_absorpt_process_details 'SADABS (Sheldrick, 1996)'
_exptl_crystal_colour COLORLESS
_exptl_crystal_density_diffrn 1.595
_exptl_crystal_density_method 'not measured'
_exptl_crystal_description BLOCK
_exptl_crystal_F_000 3840
_exptl_crystal_size_max 0.31
_exptl_crystal_size_mid 0.25
_exptl_crystal_size_min 0.20
_refine_diff_density_max 0.439
_refine_diff_density_min -0.376
_refine_diff_density_rms 0.079
_refine_ls_extinction_method none
_refine_ls_goodness_of_fit_ref 1.033
_refine_ls_hydrogen_treatment mixed
_refine_ls_matrix_type full
_refine_ls_number_parameters 275
_refine_ls_number_reflns 4541
_refine_ls_number_restraints 1
_refine_ls_restrained_S_all 1.033
_refine_ls_R_factor_all 0.0538
_refine_ls_R_factor_gt 0.0324
_refine_ls_shift/su_max 0.001
_refine_ls_shift/su_mean 0.000
_refine_ls_structure_factor_coef Fsqd
_refine_ls_weighting_details 'calc w=1/[\s^2^(Fo^2^)+(0.0397P)^2^+2.7633P] where P=(Fo^2^+2Fc^2^)/3'
_refine_ls_weighting_scheme calc
_refine_ls_wR_factor_gt 0.0742
_refine_ls_wR_factor_ref 0.0816
_reflns_number_gt 3413
_reflns_number_total 4541
_reflns_threshold_expression >2sigma(I)
_cod_data_source_file cg801188rsup1.cif
_cod_data_source_block ly-3
_cod_depositor_comments
;
The following automatic conversions were performed:

'_exptl_absorpt_correction_type' value 'NONE' changed to 'none'
according to /home/saulius/struct/CIF-dictionaries/cif_core.dic
dictionary named 'cif_core.dic' version 2.4.2 from 2011-04-26.

Automatic conversion script
Id: cif_fix_values 1891 2012-01-12 08:04:46Z andrius 
;
_cod_original_sg_symbol_H-M I4(1)/a
_cod_database_code 4509300

loop_
_symmetry_equiv_pos_as_xyz
'x, y, z'
'-x+1/2, -y, z+1/2'
'-y+3/4, x+1/4, z+1/4'
'y+3/4, -x+3/4, z+3/4'
'x+1/2, y+1/2, z+1/2'
'-x+1, -y+1/2, z+1'
'-y+5/4, x+3/4, z+3/4'
'y+5/4, -x+5/4, z+5/4'
'-x, -y, -z'
'x-1/2, y, -z-1/2'
'y-3/4, -x-1/4, -z-1/4'
'-y-3/4, x-3/4, -z-3/4'
'-x+1/2, -y+1/2, -z+1/2'
'x, y+1/2, -z'
'y-1/4, -x+1/4, -z+1/4'
'-y-1/4, x-1/4, -z-1/4'

loop_
_atom_site_label
_atom_site_type_symbol
_atom_site_fract_x
_atom_site_fract_y
_atom_site_fract_z
_atom_site_U_iso_or_equiv
_atom_site_adp_type
_atom_site_occupancy
_atom_site_symmetry_multiplicity
_atom_site_calc_flag
_atom_site_refinement_flags
Zn1 Zn 0.896831(8) 0.261155(8) 0.05475(3) 0.03169(9) Uani 1 1 d .
O1 O 0.72337(5) 0.20768(5) -0.09181(19) 0.0430(4) Uani 1 1 d D
O2 O 0.93575(5) 0.21539(5) 0.17009(16) 0.0347(3) Uani 1 1 d .
O3 O 0.86753(5) 0.27574(5) 0.25615(17) 0.0412(4) Uani 1 1 d .
O4 O 0.85626(6) 0.26603(7) 0.50428(19) 0.0615(5) Uani 1 1 d .
O5 O 0.97691(5) 0.19331(5) 0.36356(16) 0.0356(3) Uani 1 1 d .
N1 N 0.86168(6) 0.21032(6) -0.0501(2) 0.0368(4) Uani 1 1 d .
N3 N 0.81025(5) 0.16869(6) -0.1470(2) 0.0358(4) Uani 1 1 d .
N2 N 0.84131(6) 0.13986(6) -0.0919(2) 0.0474(5) Uani 1 1 d .
N4 N 0.67187(5) 0.14902(6) -0.2737(2) 0.0344(4) Uani 1 1 d .
N5 N 0.68942(6) 0.13228(7) -0.4065(2) 0.0434(5) Uani 1 1 d .
N6 N 0.64036(6) 0.18605(6) -0.4569(2) 0.0385(4) Uani 1 1 d .
C1 C 0.82290(7) 0.21004(7) -0.1210(2) 0.0365(5) Uani 1 1 d .
H1 H 0.8069 0.2351 -0.1486 0.044 Uiso 1 1 calc R
C2 C 0.87118(7) 0.16688(8) -0.0359(3) 0.0454(6) Uani 1 1 d .
H2 H 0.8971 0.1568 0.0104 0.054 Uiso 1 1 calc R
C3 C 0.76754(7) 0.15225(8) -0.1997(3) 0.0395(5) Uani 1 1 d .
H3A H 0.7695 0.1206 -0.2171 0.047 Uiso 1 1 calc R
H3B H 0.7600 0.1662 -0.2971 0.047 Uiso 1 1 calc R
C4 C 0.73093(7) 0.16178(8) -0.0809(2) 0.0367(5) Uani 1 1 d .
C5 C 0.68869(7) 0.13580(8) -0.1230(3) 0.0407(5) Uani 1 1 d .
H5A H 0.6952 0.1043 -0.1240 0.049 Uiso 1 1 calc R
H5B H 0.6662 0.1411 -0.0453 0.049 Uiso 1 1 calc R
C6 C 0.64315(7) 0.18054(8) -0.3065(3) 0.0384(5) Uani 1 1 d .
H6 H 0.6271 0.1966 -0.2337 0.046 Uiso 1 1 calc R
C7 C 0.66963(7) 0.15591(8) -0.5123(3) 0.0423(5) Uani 1 1 d .
H7 H 0.6752 0.1524 -0.6173 0.051 Uiso 1 1 calc R
C8 C 0.74718(7) 0.14964(9) 0.0806(3) 0.0470(6) Uani 1 1 d .
C9 C 0.75569(10) 0.10731(12) 0.1265(3) 0.0680(8) Uani 1 1 d .
C10 C 0.77504(12) 0.09594(15) 0.2672(4) 0.0943(13) Uani 1 1 d .
H10 H 0.7802 0.0666 0.2948 0.113 Uiso 1 1 calc R
C11 C 0.78582(11) 0.12979(18) 0.3606(3) 0.0974(15) Uani 1 1 d .
C12 C 0.77911(11) 0.17305(17) 0.3250(3) 0.0924(13) Uani 1 1 d .
H12 H 0.7875 0.1955 0.3923 0.111 Uiso 1 1 calc R
C13 C 0.75929(9) 0.18242(12) 0.1849(3) 0.0651(8) Uani 1 1 d .
H13 H 0.7538 0.2118 0.1595 0.078 Uiso 1 1 calc R
C14 C 0.88055(7) 0.26543(7) 0.3894(2) 0.0345(5) Uani 1 1 d .
C15 C 0.92882(7) 0.25346(7) 0.4143(2) 0.0372(5) Uani 1 1 d .
H15A H 0.9463 0.2802 0.4035 0.045 Uiso 1 1 calc R
H15B H 0.9322 0.2433 0.5199 0.045 Uiso 1 1 calc R
C16 C 0.94796(6) 0.21869(6) 0.3083(2) 0.0297(4) Uani 1 1 d .
F1 F 0.74710(8) 0.07308(6) 0.0287(2) 0.0998(7) Uani 1 1 d .
F2 F 0.80606(8) 0.12018(11) 0.4970(2) 0.1533(13) Uani 1 1 d .
H1W H 0.6996(5) 0.2154(9) -0.047(3) 0.070(9) Uiso 1 1 d D

loop_
_atom_site_aniso_label
_atom_site_aniso_U_11
_atom_site_aniso_U_22
_atom_site_aniso_U_33
_atom_site_aniso_U_23
_atom_site_aniso_U_13
_atom_site_aniso_U_12
Zn1 0.03032(14) 0.03418(15) 0.03056(14) 0.00049(10) -0.00252(10) 0.00142(10)
O1 0.0324(9) 0.0470(10) 0.0495(10) -0.0049(7) 0.0034(7) 0.0005(7)
O2 0.0354(8) 0.0366(8) 0.0320(8) -0.0047(6) -0.0037(6) 0.0070(6)
O3 0.0354(8) 0.0528(10) 0.0354(8) 0.0038(7) 0.0030(7) 0.0139(7)
O4 0.0433(10) 0.1040(15) 0.0372(9) -0.0032(9) 0.0095(8) 0.0247(10)
O5 0.0339(8) 0.0351(8) 0.0378(8) 0.0010(6) -0.0032(6) 0.0062(6)
N1 0.0284(9) 0.0392(10) 0.0429(10) 0.0000(8) -0.0065(8) -0.0032(8)
N3 0.0253(9) 0.0425(11) 0.0395(10) -0.0081(8) -0.0024(7) 0.0009(7)
N2 0.0305(10) 0.0397(11) 0.0721(14) -0.0100(10) -0.0096(9) 0.0043(8)
N4 0.0274(9) 0.0385(10) 0.0374(10) 0.0041(8) -0.0061(7) -0.0038(7)
N5 0.0409(11) 0.0467(11) 0.0425(11) -0.0052(9) -0.0096(9) 0.0068(9)
N6 0.0390(10) 0.0432(11) 0.0334(10) 0.0009(8) -0.0055(8) 0.0070(8)
C1 0.0302(11) 0.0386(12) 0.0406(12) -0.0004(10) -0.0049(9) 0.0008(9)
C2 0.0301(12) 0.0424(13) 0.0637(16) -0.0032(11) -0.0124(11) 0.0027(10)
C3 0.0280(11) 0.0514(14) 0.0391(12) -0.0093(10) -0.0061(9) -0.0026(10)
C4 0.0272(11) 0.0494(13) 0.0336(11) -0.0004(9) -0.0039(9) 0.0015(9)
C5 0.0326(11) 0.0490(13) 0.0405(12) 0.0146(10) -0.0064(10) -0.0047(10)
C6 0.0361(12) 0.0446(13) 0.0346(11) -0.0003(10) -0.0053(9) 0.0053(10)
C7 0.0395(13) 0.0528(14) 0.0345(12) -0.0047(10) -0.0071(10) 0.0066(11)
C8 0.0297(12) 0.0752(18) 0.0361(12) 0.0039(12) -0.0022(9) 0.0099(11)
C9 0.0656(19) 0.089(2) 0.0495(16) 0.0011(16) -0.0112(14) 0.0189(16)
C10 0.089(3) 0.135(3) 0.059(2) 0.020(2) -0.0091(18) 0.059(2)
C11 0.074(2) 0.188(4) 0.0306(15) -0.008(2) -0.0076(15) 0.071(3)
C12 0.064(2) 0.168(4) 0.0452(18) -0.033(2) -0.0129(15) 0.034(2)
C13 0.0518(16) 0.104(2) 0.0392(14) -0.0172(15) -0.0051(12) 0.0100(15)
C14 0.0323(11) 0.0371(12) 0.0341(11) -0.0062(9) 0.0018(9) 0.0055(9)
C15 0.0313(11) 0.0459(13) 0.0345(11) -0.0075(9) -0.0020(9) 0.0044(9)
C16 0.0245(10) 0.0293(10) 0.0354(11) 0.0023(8) 0.0013(8) -0.0024(8)
F1 0.1363(18) 0.0704(12) 0.0929(14) 0.0146(11) -0.0400(13) 0.0301(12)
F2 0.134(2) 0.289(3) 0.0364(9) -0.0140(15) -0.0250(11) 0.136(2)

loop_
_atom_type_symbol
_atom_type_description
_atom_type_scat_dispersion_real
_atom_type_scat_dispersion_imag
_atom_type_scat_source
C C 0.0033 0.0016 'International Tables Vol C Tables 4.2.6.8 and 6.1.1.4'
H H 0.0000 0.0000 'International Tables Vol C Tables 4.2.6.8 and 6.1.1.4'
N N 0.0061 0.0033 'International Tables Vol C Tables 4.2.6.8 and 6.1.1.4'
O O 0.0106 0.0060 'International Tables Vol C Tables 4.2.6.8 and 6.1.1.4'
Zn Zn 0.2839 1.4301 'International Tables Vol C Tables 4.2.6.8 and 6.1.1.4'
F F 0.0171 0.0103 'International Tables Vol C Tables 4.2.6.8 and 6.1.1.4'

loop_
_geom_angle_atom_site_label_1
_geom_angle_atom_site_label_2
_geom_angle_atom_site_label_3
_geom_angle
_geom_angle_site_symmetry_1
_geom_angle_site_symmetry_3
O3 Zn1 O5 151.62(6) . 15_665
O3 Zn1 O2 88.73(6) . .
O5 Zn1 O2 94.09(6) 15_665 .
O3 Zn1 N1 108.49(7) . .
O5 Zn1 N1 99.74(6) 15_665 .
O2 Zn1 N1 90.43(6) . .
O3 Zn1 N6 87.05(6) . 13_654
O5 Zn1 N6 86.95(6) 15_665 13_654
O2 Zn1 N6 172.89(6) . 13_654
N1 Zn1 N6 96.33(7) . 13_654
C4 O1 H1W 112(2) . .
C16 O2 Zn1 124.94(13) . .
C14 O3 Zn1 127.27(13) . .
C16 O5 Zn1 105.57(12) . 12_756
C1 N1 C2 102.98(18) . .
C1 N1 Zn1 131.36(15) . .
C2 N1 Zn1 124.81(14) . .
C1 N3 N2 110.09(17) . .
C1 N3 C3 129.07(18) . .
N2 N3 C3 120.04(18) . .
C2 N2 N3 101.85(18) . .
C6 N4 N5 109.98(17) . .
C6 N4 C5 128.36(19) . .
N5 N4 C5 121.22(18) . .
C7 N5 N4 102.19(18) . .
C6 N6 C7 102.91(18) . .
C6 N6 Zn1 121.53(15) . 13_654
C7 N6 Zn1 134.96(15) . 13_654
N1 C1 N3 109.89(19) . .
N1 C1 H1 125.1 . .
N3 C1 H1 125.1 . .
N2 C2 N1 115.2(2) . .
N2 C2 H2 122.4 . .
N1 C2 H2 122.4 . .
N3 C3 C4 111.32(17) . .
N3 C3 H3A 109.4 . .
C4 C3 H3A 109.4 . .
N3 C3 H3B 109.4 . .
C4 C3 H3B 109.4 . .
H3A C3 H3B 108.0 . .
O1 C4 C8 110.49(18) . .
O1 C4 C3 104.82(18) . .
C8 C4 C3 109.68(17) . .
O1 C4 C5 110.56(17) . .
C8 C4 C5 111.16(19) . .
C3 C4 C5 109.96(18) . .
N4 C5 C4 111.19(17) . .
N4 C5 H5A 109.4 . .
C4 C5 H5A 109.4 . .
N4 C5 H5B 109.4 . .
C4 C5 H5B 109.4 . .
H5A C5 H5B 108.0 . .
N6 C6 N4 110.3(2) . .
N6 C6 H6 124.9 . .
N4 C6 H6 124.9 . .
N5 C7 N6 114.6(2) . .
N5 C7 H7 122.7 . .
N6 C7 H7 122.7 . .
C9 C8 C13 115.4(2) . .
C9 C8 C4 123.5(2) . .
C13 C8 C4 120.6(2) . .
F1 C9 C8 119.7(2) . .
F1 C9 C10 115.9(3) . .
C8 C9 C10 124.4(3) . .
C11 C10 C9 116.1(4) . .
C11 C10 H10 121.9 . .
C9 C10 H10 121.9 . .
C10 C11 C12 124.0(3) . .
C10 C11 F2 118.0(4) . .
C12 C11 F2 118.0(4) . .
C11 C12 C13 117.5(4) . .
C11 C12 H12 121.3 . .
C13 C12 H12 121.3 . .
C12 C13 C8 122.6(3) . .
C12 C13 H13 118.7 . .
C8 C13 H13 118.7 . .
O4 C14 O3 123.3(2) . .
O4 C14 C15 117.31(19) . .
O3 C14 C15 119.33(18) . .
C16 C15 C14 116.53(17) . .
C16 C15 H15A 108.2 . .
C14 C15 H15A 108.2 . .
C16 C15 H15B 108.2 . .
C14 C15 H15B 108.2 . .
H15A C15 H15B 107.3 . .
O2 C16 O5 121.21(18) . .
O2 C16 C15 121.50(18) . .
O5 C16 C15 117.29(17) . .

loop_
_geom_bond_atom_site_label_1
_geom_bond_atom_site_label_2
_geom_bond_distance
_geom_bond_site_symmetry_2
Zn1 O3 2.0038(15) .
Zn1 O5 2.0547(14) 15_665
Zn1 O2 2.0705(14) .
Zn1 N1 2.0748(17) .
Zn1 N6 2.1256(18) 13_654
O1 C4 1.408(3) .
O1 H1W 0.8499(10) .
O2 C16 1.256(2) .
O3 C14 1.257(3) .
O4 C14 1.236(3) .
O5 C16 1.257(2) .
O5 Zn1 2.0547(14) 12_756
N1 C1 1.322(3) .
N1 C2 1.348(3) .
N3 C1 1.325(3) .
N3 N2 1.366(3) .
N3 C3 1.455(3) .
N2 C2 1.309(3) .
N4 C6 1.318(3) .
N4 N5 1.363(3) .
N4 C5 1.455(3) .
N5 C7 1.306(3) .
N6 C6 1.316(3) .
N6 C7 1.356(3) .
N6 Zn1 2.1256(18) 13_654
C1 H1 0.9300 .
C2 H2 0.9300 .
C3 C4 1.537(3) .
C3 H3A 0.9700 .
C3 H3B 0.9700 .
C4 C8 1.526(3) .
C4 C5 1.541(3) .
C5 H5A 0.9700 .
C5 H5B 0.9700 .
C6 H6 0.9300 .
C7 H7 0.9300 .
C8 C9 1.363(4) .
C8 C13 1.388(4) .
C9 F1 1.361(4) .
C9 C10 1.394(4) .
C10 C11 1.343(6) .
C10 H10 0.9300 .
C11 C12 1.357(6) .
C11 F2 1.361(3) .
C12 C13 1.381(4) .
C12 H12 0.9300 .
C13 H13 0.9300 .
C14 C15 1.517(3) .
C15 C16 1.509(3) .
C15 H15A 0.9700 .
C15 H15B 0.9700 .

loop_
_geom_torsion_atom_site_label_1
_geom_torsion_atom_site_label_2
_geom_torsion_atom_site_label_3
_geom_torsion_atom_site_label_4
_geom_torsion
_geom_torsion_site_symmetry_1
O3 Zn1 O2 C16 -30.79(16) .
O5 Zn1 O2 C16 120.94(15) 15_665
N1 Zn1 O2 C16 -139.27(16) .
N6 Zn1 O2 C16 22.8(6) 13_654
O5 Zn1 O3 C14 -82.0(2) 15_665
O2 Zn1 O3 C14 14.22(18) .
N1 Zn1 O3 C14 104.25(18) .
N6 Zn1 O3 C14 -160.06(19) 13_654
O3 Zn1 N1 C1 74.1(2) .
O5 Zn1 N1 C1 -102.9(2) 15_665
O2 Zn1 N1 C1 162.9(2) .
N6 Zn1 N1 C1 -14.9(2) 13_654
O3 Zn1 N1 C2 -93.49(19) .
O5 Zn1 N1 C2 89.53(19) 15_665
O2 Zn1 N1 C2 -4.69(19) .
N6 Zn1 N1 C2 177.51(19) 13_654
C1 N3 N2 C2 -0.2(2) .
C3 N3 N2 C2 -170.83(19) .
C6 N4 N5 C7 0.5(2) .
C5 N4 N5 C7 -172.49(19) .
C2 N1 C1 N3 0.1(2) .
Zn1 N1 C1 N3 -169.51(15) .
N2 N3 C1 N1 0.1(3) .
C3 N3 C1 N1 169.62(19) .
N3 N2 C2 N1 0.3(3) .
C1 N1 C2 N2 -0.2(3) .
Zn1 N1 C2 N2 170.26(17) .
C1 N3 C3 C4 -64.5(3) .
N2 N3 C3 C4 104.2(2) .
N3 C3 C4 O1 72.9(2) .
N3 C3 C4 C8 -45.7(3) .
N3 C3 C4 C5 -168.22(18) .
C6 N4 C5 C4 -90.3(3) .
N5 N4 C5 C4 81.3(2) .
O1 C4 C5 N4 53.9(2) .
C8 C4 C5 N4 177.04(19) .
C3 C4 C5 N4 -61.3(2) .
C7 N6 C6 N4 -0.4(3) .
Zn1 N6 C6 N4 -172.81(14) 13_654
N5 N4 C6 N6 0.0(3) .
C5 N4 C6 N6 172.32(19) .
N4 N5 C7 N6 -0.8(3) .
C6 N6 C7 N5 0.8(3) .
Zn1 N6 C7 N5 171.60(16) 13_654
O1 C4 C8 C9 177.6(2) .
C3 C4 C8 C9 -67.3(3) .
C5 C4 C8 C9 54.5(3) .
O1 C4 C8 C13 -10.2(3) .
C3 C4 C8 C13 104.8(2) .
C5 C4 C8 C13 -133.3(2) .
C13 C8 C9 F1 -176.6(3) .
C4 C8 C9 F1 -4.0(4) .
C13 C8 C9 C10 0.2(4) .
C4 C8 C9 C10 172.7(3) .
F1 C9 C10 C11 176.5(3) .
C8 C9 C10 C11 -0.4(5) .
C9 C10 C11 C12 -0.3(6) .
C9 C10 C11 F2 -178.0(3) .
C10 C11 C12 C13 1.1(6) .
F2 C11 C12 C13 178.8(3) .
C11 C12 C13 C8 -1.4(5) .
C9 C8 C13 C12 0.7(4) .
C4 C8 C13 C12 -172.1(3) .
Zn1 O3 C14 O4 -162.08(18) .
Zn1 O3 C14 C15 20.7(3) .
O4 C14 C15 C16 131.0(2) .
O3 C14 C15 C16 -51.6(3) .
Zn1 O2 C16 O5 -169.01(13) .
Zn1 O2 C16 C15 10.5(3) .
Zn1 O5 C16 O2 -7.2(2) 12_756
Zn1 O5 C16 C15 173.33(14) 12_756
C14 C15 C16 O2 34.1(3) .
C14 C15 C16 O5 -146.46(19) .
